data_7107498
loop_
_publ_author_name
'Wuming Yan'
'Xiaohan Ye'
'Keith Weise'
'Jeffrey L. Petersen'
'Xiaodong Shi'

_publ_section_title
;
 Synthesis of allene triazole through iron catalyzed regioselective
 addition to propargyl alcohols
;
_journal_name_full Chem.Commun.
_journal_page_first 3521
_journal_paper_doi 10.1039/c2cc17522c
_journal_volume 48
_journal_year 2012
_chemical_formula_sum 'C24 H23 N3 Si'
_chemical_formula_weight 381.54
_chemical_name_systematic
;
?
;
_space_group_IT_number 14
_symmetry_cell_setting monoclinic
_symmetry_space_group_name_Hall '-P 2ybc'
_symmetry_space_group_name_H-M 'P 1 21/c 1'
_atom_sites_solution_hydrogens geom
_atom_sites_solution_primary direct
_atom_sites_solution_secondary difmap
_audit_creation_method SHELXL-97
_cell_angle_alpha 90.00
_cell_angle_beta 96.6150(10)
_cell_angle_gamma 90.00
_cell_formula_units_Z 4
_cell_length_a 16.8513(12)
_cell_length_b 10.3795(8)
_cell_length_c 12.6903(9)
_cell_measurement_reflns_used 8095
_cell_measurement_temperature 293(2)
_cell_measurement_theta_max 27.51
_cell_measurement_theta_min 2.30
_cell_volume 2204.9(3)
_computing_structure_refinement 'SHELXL-97 (Sheldrick, 1997)'
_computing_structure_solution 'SHELXS-97 (Sheldrick, 1990)'
_diffrn_ambient_temperature 293(2)
_diffrn_measured_fraction_theta_full 0.981
_diffrn_measured_fraction_theta_max 0.981
_diffrn_radiation_monochromator graphite
_diffrn_radiation_source 'fine-focus sealed tube'
_diffrn_radiation_type MoK\a
_diffrn_radiation_wavelength 0.71073
_diffrn_reflns_av_R_equivalents 0.0338
_diffrn_reflns_av_sigmaI/netI 0.0498
_diffrn_reflns_limit_h_max 21
_diffrn_reflns_limit_h_min -21
_diffrn_reflns_limit_k_max 13
_diffrn_reflns_limit_k_min -13
_diffrn_reflns_limit_l_max 16
_diffrn_reflns_limit_l_min -14
_diffrn_reflns_number 14902
_diffrn_reflns_theta_full 27.56
_diffrn_reflns_theta_max 27.56
_diffrn_reflns_theta_min 2.31
_diffrn_standards_decay_% none
_exptl_absorpt_coefficient_mu 0.120
_exptl_absorpt_correction_T_max 0.9696
_exptl_absorpt_correction_T_min 0.9404
_exptl_absorpt_correction_type semi-empirical
_exptl_absorpt_process_details SADABS
_exptl_crystal_colour colorless
_exptl_crystal_density_diffrn 1.149
_exptl_crystal_density_method 'not measured'
_exptl_crystal_F_000 808
_exptl_crystal_size_max 0.52
_exptl_crystal_size_mid 0.42
_exptl_crystal_size_min 0.26
_refine_diff_density_max 0.296
_refine_diff_density_min -0.245
_refine_diff_density_rms 0.048
_refine_ls_extinction_method none
_refine_ls_goodness_of_fit_ref 1.049
_refine_ls_hydrogen_treatment riding
_refine_ls_matrix_type full
_refine_ls_number_parameters 256
_refine_ls_number_reflns 5002
_refine_ls_number_restraints 0
_refine_ls_restrained_S_all 1.049
_refine_ls_R_factor_all 0.0598
_refine_ls_R_factor_gt 0.0482
_refine_ls_shift/su_max 0.001
_refine_ls_shift/su_mean 0.000
_refine_ls_structure_factor_coef Fsqd
_refine_ls_weighting_details 'calc w=1/[\s^2^(Fo^2^)+(0.0760P)^2^+0.2277P] where P=(Fo^2^+2Fc^2^)/3'
_refine_ls_weighting_scheme calc
_refine_ls_wR_factor_gt 0.1352
_refine_ls_wR_factor_ref 0.1464
_reflns_number_gt 3929
_reflns_number_total 5002
_reflns_threshold_expression >2sigma(I)
_cod_data_source_file c2cc17522c.txt
_cod_data_source_block xs20ccd
_cod_original_sg_symbol_H-M P21/c
_cod_database_code 7107498

loop_
_symmetry_equiv_pos_as_xyz
'x, y, z'
'-x, y+1/2, -z+1/2'
'-x, -y, -z'
'x, -y-1/2, z-1/2'

loop_
_atom_site_label
_atom_site_type_symbol
_atom_site_fract_x
_atom_site_fract_y
_atom_site_fract_z
_atom_site_U_iso_or_equiv
_atom_site_adp_type
_atom_site_occupancy
_atom_site_symmetry_multiplicity
_atom_site_calc_flag
_atom_site_refinement_flags
Si1 Si 0.08516(2) 0.37154(5) 0.71530(3) 0.05665(16) Uani 1 1 d .
N1 N 0.15860(7) 0.15401(12) 0.62421(9) 0.0497(3) Uani 1 1 d .
N2 N 0.09325(8) 0.08931(15) 0.65162(11) 0.0648(4) Uani 1 1 d .
N3 N 0.09621(9) -0.02963(15) 0.62116(12) 0.0707(4) Uani 1 1 d .
C1 C 0.16771(8) 0.28691(14) 0.65031(10) 0.0506(3) Uani 1 1 d .
C2 C 0.23352(9) 0.34706(15) 0.63368(12) 0.0540(3) Uani 1 1 d .
C3 C 0.29746(8) 0.41434(14) 0.61872(11) 0.0523(3) Uani 1 1 d .
C4 C 0.30431(9) 0.47530(14) 0.51361(11) 0.0535(3) Uani 1 1 d .
C5 C 0.23665(10) 0.50351(17) 0.44370(13) 0.0646(4) Uani 1 1 d .
H5 H 0.1863 0.4889 0.4646 0.078 Uiso 1 1 calc R
C6 C 0.24286(13) 0.5525(2) 0.34425(14) 0.0776(5) Uani 1 1 d .
H6 H 0.1968 0.5706 0.2990 0.093 Uiso 1 1 calc R
C7 C 0.31655(14) 0.5751(2) 0.31101(14) 0.0798(5) Uani 1 1 d .
H7 H 0.3205 0.6072 0.2434 0.096 Uiso 1 1 calc R
C8 C 0.38397(13) 0.5494(2) 0.37880(15) 0.0845(6) Uani 1 1 d .
H8 H 0.4340 0.5649 0.3571 0.101 Uiso 1 1 calc R
C9 C 0.37843(10) 0.5008(2) 0.47910(13) 0.0719(5) Uani 1 1 d .
H9 H 0.4248 0.4849 0.5243 0.086 Uiso 1 1 calc R
C10 C 0.36551(9) 0.42087(17) 0.70487(12) 0.0574(4) Uani 1 1 d .
C11 C 0.40567(11) 0.5352(2) 0.72971(14) 0.0770(5) Uani 1 1 d .
H11 H 0.3901 0.6101 0.6927 0.092 Uiso 1 1 calc R
C12 C 0.46968(14) 0.5382(3) 0.81045(18) 0.1052(9) Uani 1 1 d .
H12 H 0.4968 0.6150 0.8268 0.126 Uiso 1 1 calc R
C13 C 0.49252(13) 0.4284(4) 0.86544(18) 0.1089(10) Uani 1 1 d .
H13 H 0.5356 0.4305 0.9183 0.131 Uiso 1 1 calc R
C14 C 0.45234(14) 0.3159(3) 0.84298(18) 0.1043(8) Uani 1 1 d .
H14 H 0.4676 0.2418 0.8814 0.125 Uiso 1 1 calc R
C15 C 0.38899(11) 0.3113(2) 0.76322(15) 0.0780(5) Uani 1 1 d .
H15 H 0.3619 0.2341 0.7486 0.094 Uiso 1 1 calc R
C16 C 0.11787(15) 0.5416(2) 0.7320(2) 0.0924(6) Uani 1 1 d .
H16A H 0.0810 0.5880 0.7702 0.139 Uiso 1 1 calc R
H16B H 0.1194 0.5803 0.6636 0.139 Uiso 1 1 calc R
H16C H 0.1702 0.5447 0.7709 0.139 Uiso 1 1 calc R
C17 C -0.01009(10) 0.3611(2) 0.62556(15) 0.0779(5) Uani 1 1 d .
H17A H -0.0289 0.2737 0.6231 0.117 Uiso 1 1 calc R
H17B H -0.0012 0.3883 0.5556 0.117 Uiso 1 1 calc R
H17C H -0.0493 0.4159 0.6518 0.117 Uiso 1 1 calc R
C18 C 0.07906(11) 0.2937(2) 0.84593(12) 0.0766(5) Uani 1 1 d .
H18A H 0.0476 0.3463 0.8874 0.115 Uiso 1 1 calc R
H18B H 0.1318 0.2842 0.8825 0.115 Uiso 1 1 calc R
H18C H 0.0546 0.2105 0.8353 0.115 Uiso 1 1 calc R
C19 C 0.20471(8) 0.07152(14) 0.57283(10) 0.0481(3) Uani 1 1 d .
C20 C 0.16442(10) -0.04587(16) 0.57222(12) 0.0587(4) Uani 1 1 d .
C21 C 0.19463(13) -0.15557(18) 0.52699(15) 0.0740(5) Uani 1 1 d .
H21 H 0.1685 -0.2345 0.5272 0.089 Uiso 1 1 calc R
C22 C 0.26446(13) -0.14183(19) 0.48232(15) 0.0768(5) Uani 1 1 d .
H22 H 0.2867 -0.2134 0.4528 0.092 Uiso 1 1 calc R
C23 C 0.30276(11) -0.02308(18) 0.48021(13) 0.0674(4) Uani 1 1 d .
H23 H 0.3491 -0.0175 0.4472 0.081 Uiso 1 1 calc R
C24 C 0.27481(9) 0.08627(16) 0.52495(11) 0.0553(3) Uani 1 1 d .
H24 H 0.3009 0.1651 0.5234 0.066 Uiso 1 1 calc R

loop_
_atom_site_aniso_label
_atom_site_aniso_U_11
_atom_site_aniso_U_22
_atom_site_aniso_U_33
_atom_site_aniso_U_23
_atom_site_aniso_U_13
_atom_site_aniso_U_12
Si1 0.0408(2) 0.0756(3) 0.0541(2) -0.00371(18) 0.00760(16) 0.00937(18)
N1 0.0385(6) 0.0595(7) 0.0530(6) -0.0011(5) 0.0136(5) -0.0057(5)
N2 0.0472(7) 0.0783(9) 0.0721(8) -0.0007(7) 0.0209(6) -0.0151(6)
N3 0.0635(9) 0.0723(9) 0.0790(9) 0.0000(7) 0.0199(7) -0.0204(7)
C1 0.0388(6) 0.0623(8) 0.0516(6) -0.0020(6) 0.0091(5) -0.0010(6)
C2 0.0421(7) 0.0601(8) 0.0610(8) -0.0066(6) 0.0107(6) 0.0005(6)
C3 0.0422(7) 0.0539(8) 0.0626(8) -0.0123(6) 0.0138(6) -0.0023(6)
C4 0.0474(8) 0.0567(8) 0.0583(7) -0.0149(6) 0.0142(6) -0.0058(6)
C5 0.0533(9) 0.0717(10) 0.0693(9) -0.0093(8) 0.0088(7) -0.0083(7)
C6 0.0755(12) 0.0901(13) 0.0654(10) -0.0063(9) 0.0006(9) -0.0065(10)
C7 0.0894(14) 0.0984(14) 0.0538(8) -0.0099(9) 0.0174(9) -0.0083(11)
C8 0.0685(11) 0.1245(18) 0.0656(10) -0.0087(10) 0.0292(9) -0.0091(11)
C9 0.0487(8) 0.1059(14) 0.0636(9) -0.0084(9) 0.0175(7) -0.0036(9)
C10 0.0404(7) 0.0759(10) 0.0584(7) -0.0151(7) 0.0167(6) -0.0046(7)
C11 0.0686(11) 0.1046(14) 0.0614(9) -0.0166(9) 0.0227(8) -0.0365(10)
C12 0.0779(14) 0.173(3) 0.0691(11) -0.0393(14) 0.0287(11) -0.0646(16)
C13 0.0561(12) 0.205(3) 0.0662(12) -0.0319(17) 0.0079(9) -0.0037(16)
C14 0.0776(14) 0.151(2) 0.0813(13) -0.0173(14) -0.0060(11) 0.0361(16)
C15 0.0630(10) 0.0886(13) 0.0811(11) -0.0160(10) 0.0020(9) 0.0172(9)
C16 0.0856(14) 0.0781(13) 0.1145(16) -0.0233(12) 0.0162(12) 0.0124(11)
C17 0.0476(9) 0.1114(15) 0.0732(10) 0.0095(10) 0.0009(7) 0.0124(9)
C18 0.0635(10) 0.1140(15) 0.0534(8) -0.0014(9) 0.0119(7) 0.0153(10)
C19 0.0428(7) 0.0583(8) 0.0432(6) 0.0001(5) 0.0055(5) -0.0023(6)
C20 0.0576(9) 0.0631(9) 0.0555(7) 0.0014(7) 0.0072(6) -0.0094(7)
C21 0.0860(13) 0.0588(10) 0.0767(10) -0.0086(8) 0.0079(9) -0.0086(8)
C22 0.0835(13) 0.0713(11) 0.0765(11) -0.0180(9) 0.0128(9) 0.0068(9)
C23 0.0605(10) 0.0810(12) 0.0631(9) -0.0113(8) 0.0170(7) 0.0058(8)
C24 0.0476(8) 0.0646(9) 0.0557(7) -0.0044(6) 0.0144(6) -0.0022(6)

loop_
_atom_type_symbol
_atom_type_description
_atom_type_scat_dispersion_real
_atom_type_scat_dispersion_imag
_atom_type_scat_source
C C 0.0033 0.0016 'International Tables Vol C Tables 4.2.6.8 and 6.1.1.4'
H H 0.0000 0.0000 'International Tables Vol C Tables 4.2.6.8 and 6.1.1.4'
N N 0.0061 0.0033 'International Tables Vol C Tables 4.2.6.8 and 6.1.1.4'
Si Si 0.0817 0.0704 'International Tables Vol C Tables 4.2.6.8 and 6.1.1.4'

loop_
_geom_angle_atom_site_label_1
_geom_angle_atom_site_label_2
_geom_angle_atom_site_label_3
_geom_angle
C16 Si1 C18 110.99(11)
C16 Si1 C17 110.45(11)
C18 Si1 C17 112.85(9)
C16 Si1 C1 105.40(9)
C18 Si1 C1 107.65(7)
C17 Si1 C1 109.18(8)
N2 N1 C19 109.34(12)
N2 N1 C1 119.01(11)
C19 N1 C1 131.65(11)
N3 N2 N1 109.38(12)
N2 N3 C20 108.27(13)
C2 C1 N1 119.66(13)
C2 C1 Si1 121.47(12)
N1 C1 Si1 118.81(9)
C1 C2 C3 176.34(16)
C2 C3 C10 119.43(14)
C2 C3 C4 120.18(13)
C10 C3 C4 120.23(12)
C5 C4 C9 117.18(15)
C5 C4 C3 121.08(13)
C9 C4 C3 121.67(15)
C6 C5 C4 121.25(16)
C5 C6 C7 120.70(18)
C8 C7 C6 119.13(17)
C7 C8 C9 120.66(18)
C8 C9 C4 121.07(17)
C11 C10 C15 118.58(17)
C11 C10 C3 121.35(17)
C15 C10 C3 120.06(15)
C10 C11 C12 120.1(2)
C13 C12 C11 120.2(2)
C14 C13 C12 120.2(2)
C13 C14 C15 120.3(3)
C14 C15 C10 120.6(2)
N1 C19 C20 104.24(12)
N1 C19 C24 133.81(14)
C20 C19 C24 121.92(14)
N3 C20 C19 108.75(14)
N3 C20 C21 130.31(16)
C19 C20 C21 120.93(16)
C22 C21 C20 117.11(17)
C21 C22 C23 121.44(17)
C24 C23 C22 122.71(17)
C23 C24 C19 115.83(15)

loop_
_geom_bond_atom_site_label_1
_geom_bond_atom_site_label_2
_geom_bond_distance
Si1 C16 1.854(2)
Si1 C18 1.8574(17)
Si1 C17 1.8611(18)
Si1 C1 1.9107(14)
N1 N2 1.3686(16)
N1 C19 1.3707(18)
N1 C1 1.4227(19)
N2 N3 1.296(2)
N3 C20 1.378(2)
C1 C2 1.311(2)
C2 C3 1.316(2)
C3 C10 1.492(2)
C3 C4 1.493(2)
C4 C5 1.393(2)
C4 C9 1.396(2)
C5 C6 1.376(3)
C6 C7 1.377(3)
C7 C8 1.370(3)
C8 C9 1.382(3)
C10 C11 1.384(2)
C10 C15 1.390(3)
C11 C12 1.400(3)
C12 C13 1.368(4)
C13 C14 1.363(4)
C14 C15 1.385(3)
C19 C20 1.394(2)
C19 C24 1.3975(19)
C20 C21 1.397(2)
C21 C22 1.371(3)
C22 C23 1.393(3)
C23 C24 1.376(2)
